data_2012748
loop_
_publ_author_name
'Allouchi, Hassan'
'Cotrait, Michel'
'Jousseaume, Bernard'
'Rascle, Marie-Claude'
'Toupance, Thierry'

_publ_section_title Dichlorobis(pyridine-\k<i>N</i>)bis(3,3,3-trifluoropropyl-\k<i>C</i>^1^)tin(IV)
_journal_issue 6
_journal_name_full 'Acta Crystallographica Section C'
_journal_page_first m363
_journal_page_last m364
_journal_paper_doi 10.1107/S0108270102007874
_journal_volume 58
_journal_year 2002
_chemical_formula_iupac '[Sn (C3 H4 F3)2 (C5 H5 N)2 Cl2]'
_chemical_formula_moiety 'C16 H18 Cl2 F6 N2 Sn'
_chemical_formula_structural '[Sn (C3 H4 F3)2 (C5 H5 N)2 Cl2]'
_chemical_formula_sum 'C16 H18 Cl2 F6 N2 Sn'
_chemical_formula_weight 541.92
_chemical_name_systematic
;
Dichlorobis(pyridine-\kN)bis(3,3,3-trifluoropropyl-\kC^1^)tin(IV)
;
_space_group_IT_number 14
_symmetry_cell_setting monoclinic
_symmetry_space_group_name_Hall '-P 2ybc'
_symmetry_space_group_name_H-M 'P 1 21/c 1'
_atom_sites_solution_hydrogens geom
_atom_sites_solution_primary direct
_atom_sites_solution_secondary difmap
_audit_creation_method SHELXL97
_cell_angle_alpha 90
_cell_angle_beta 96.939(2)
_cell_angle_gamma 90
_cell_formula_units_Z 2
_cell_length_a 10.4684(4)
_cell_length_b 10.3551(3)
_cell_length_c 9.4337(3)
_cell_measurement_reflns_used 4606
_cell_measurement_temperature 293(2)
_cell_measurement_theta_max 27.46
_cell_measurement_theta_min 3.38
_cell_volume 1015.14(6)
_computing_data_collection 'KappaCCD Reference Manual (Nonius, 1998)'
_computing_data_reduction 'DENZO-SMN (Otwinowski & Minor, 1997)'
_computing_molecular_graphics 'ORTEPIII (Burnett & Johnson, 1996)'
_computing_publication_material SHELXL97
_computing_structure_refinement 'SHELXL97 (Sheldrick, 1997)'
_computing_structure_solution 'SHELXS97 (Sheldrick, 1997)'
_diffrn_ambient_temperature 293(2)
_diffrn_measured_fraction_theta_full 0.965
_diffrn_measured_fraction_theta_max 0.965
_diffrn_measurement_device_type 'Nonius KappaCCD area-detector'
_diffrn_measurement_method \w
_diffrn_radiation_monochromator graphite
_diffrn_radiation_source 'fine-focus sealed tube'
_diffrn_radiation_type MoK\a
_diffrn_radiation_wavelength 0.71069
_diffrn_reflns_av_R_equivalents 0.045
_diffrn_reflns_av_sigmaI/netI 0.070
_diffrn_reflns_limit_h_max 13
_diffrn_reflns_limit_h_min -13
_diffrn_reflns_limit_k_max 13
_diffrn_reflns_limit_k_min -13
_diffrn_reflns_limit_l_max 12
_diffrn_reflns_limit_l_min -12
_diffrn_reflns_number 4606
_diffrn_reflns_theta_full 27.46
_diffrn_reflns_theta_max 27.46
_diffrn_reflns_theta_min 3.38
_diffrn_standards_decay_% <2
_diffrn_standards_interval_count 0
_diffrn_standards_interval_time 0
_diffrn_standards_number 0
_exptl_absorpt_coefficient_mu 1.578
_exptl_absorpt_correction_type none
_exptl_crystal_colour colourless
_exptl_crystal_density_diffrn 1.773
_exptl_crystal_density_meas ?
_exptl_crystal_density_method 'not measured'
_exptl_crystal_description needle
_exptl_crystal_F_000 532
_exptl_crystal_size_max 0.33
_exptl_crystal_size_mid 0.09
_exptl_crystal_size_min 0.08
_refine_diff_density_max 0.70
_refine_diff_density_min -0.67
_refine_ls_extinction_method none
_refine_ls_goodness_of_fit_ref 0.990
_refine_ls_hydrogen_treatment constr
_refine_ls_matrix_type full
_refine_ls_number_parameters 124
_refine_ls_number_reflns 2246
_refine_ls_number_restraints 0
_refine_ls_restrained_S_all 0.990
_refine_ls_R_factor_all 0.071
_refine_ls_R_factor_gt 0.039
_refine_ls_shift/su_max <0.001
_refine_ls_shift/su_mean 0.000
_refine_ls_structure_factor_coef Fsqd
_refine_ls_weighting_details 'calc w = 1/[\s^2^(Fo^2^)+(0.0441P)^2^] where P=(Fo^2^+2Fc^2^)/3'
_refine_ls_weighting_scheme calc
_refine_ls_wR_factor_gt 0.078
_refine_ls_wR_factor_ref 0.085
_reflns_number_gt 1648
_reflns_number_total 2314
_reflns_threshold_expression I>2\s(I)
_cod_data_source_file dn1011.cif
_cod_data_source_block I
_cod_depositor_comments
;
The following automatic conversions were performed:

'_exptl_crystal_density_meas' value 'not measured' was changed to '?'
- the value is perceived as not measured.

Automatic conversion script
Id: cif_fix_values 3008 2015-01-20 13:52:24Z robertas 
;
_cod_original_sg_symbol_H-M 'P 21/c'
_cod_database_code 2012748
_cod_database_fobs_code 2012748

loop_
_symmetry_equiv_pos_as_xyz
'x, y, z'
'-x, y+1/2, -z+1/2'
'-x, -y, -z'
'x, -y-1/2, z-1/2'

loop_
_atom_site_label
_atom_site_fract_x
_atom_site_fract_y
_atom_site_fract_z
_atom_site_U_iso_or_equiv
_atom_site_adp_type
_atom_site_calc_flag
_atom_site_refinement_flags
_atom_site_occupancy
_atom_site_disorder_assembly
_atom_site_disorder_group
_atom_site_type_symbol
Sn1 0.0000 0.0000 0.0000 0.02684(13) Uani d S 1 . . Sn
Cl2 -0.00700(8) -0.23863(7) -0.06075(10) 0.0414(2) Uani d . 1 . . Cl
C3 0.1583(3) 0.0268(3) -0.1242(4) 0.0354(7) Uani d . 1 . . C
H3A 0.1846 -0.0573 -0.1557 0.042 Uiso calc R 1 . . H
H3B 0.1277 0.0763 -0.2088 0.042 Uiso calc R 1 . . H
C4 0.2745(3) 0.0936(4) -0.0487(4) 0.0447(8) Uani d . 1 . . C
H4A 0.2474 0.1744 -0.0096 0.054 Uiso calc R 1 . . H
H4B 0.3104 0.0401 0.0308 0.054 Uiso calc R 1 . . H
C5 0.3767(3) 0.1211(4) -0.1400(4) 0.0461(9) Uani d . 1 . . C
F6 0.3388(3) 0.1981(3) -0.2488(3) 0.0849(8) Uani d . 1 . . F
F7 0.4795(2) 0.1764(3) -0.0687(3) 0.0819(8) Uani d . 1 . . F
F8 0.4211(3) 0.0159(2) -0.1997(4) 0.0820(10) Uani d . 1 . . F
N11 0.1432(3) -0.0433(3) 0.2082(3) 0.0321(6) Uani d . 1 . . N
C12 0.1443(4) 0.0301(3) 0.3242(4) 0.0421(9) Uani d . 1 . . C
H12 0.0856 0.0976 0.3227 0.051 Uiso calc R 1 . . H
C13 0.2284(5) 0.0106(3) 0.4465(5) 0.0509(11) Uani d . 1 . . C
H13 0.2249 0.0621 0.5268 0.061 Uiso calc R 1 . . H
C14 0.3178(4) -0.0870(4) 0.4466(4) 0.0530(10) Uani d . 1 . . C
H14 0.3788 -0.0997 0.5255 0.064 Uiso calc R 1 . . H
C15 0.3157(3) -0.1646(4) 0.3301(4) 0.0480(9) Uani d . 1 . . C
H15 0.3734 -0.2328 0.3298 0.058 Uiso calc R 1 . . H
C16 0.2274(3) -0.1411(3) 0.2128(3) 0.0392(8) Uani d . 1 . . C
H16 0.2260 -0.1951 0.1338 0.047 Uiso calc R 1 . . H

loop_
_atom_site_aniso_label
_atom_site_aniso_U_11
_atom_site_aniso_U_22
_atom_site_aniso_U_33
_atom_site_aniso_U_12
_atom_site_aniso_U_13
_atom_site_aniso_U_23
Sn1 0.02396(17) 0.02785(19) 0.0290(2) -0.00012(10) 0.00447(11) -0.00111(11)
Cl2 0.0444(5) 0.0301(4) 0.0505(5) -0.0008(3) 0.0087(3) -0.0057(4)
C3 0.0294(17) 0.0450(18) 0.0329(18) -0.0048(13) 0.0090(13) -0.0009(14)
C4 0.0302(19) 0.063(2) 0.0408(19) -0.0118(16) 0.0051(14) -0.0028(17)
C5 0.036(2) 0.057(2) 0.046(2) -0.0119(16) 0.0033(15) -0.0005(18)
F6 0.0705(18) 0.108(2) 0.0747(17) -0.0221(15) 0.0043(13) 0.0432(16)
F7 0.0457(14) 0.129(2) 0.0705(16) -0.0432(15) 0.0051(11) -0.0144(17)
F8 0.0563(18) 0.086(2) 0.112(3) -0.0079(12) 0.0438(17) -0.0251(15)
N11 0.0308(15) 0.0362(13) 0.0296(15) 0.0003(12) 0.0047(11) 0.0031(12)
C12 0.051(2) 0.0378(17) 0.036(2) 0.0064(15) 0.0001(16) -0.0015(15)
C13 0.060(3) 0.051(2) 0.038(2) -0.0007(17) -0.0071(19) -0.0064(16)
C14 0.052(2) 0.057(2) 0.045(2) -0.0028(19) -0.0146(17) 0.0096(18)
C15 0.035(2) 0.053(2) 0.055(2) 0.0101(16) 0.0045(16) 0.0149(18)
C16 0.040(2) 0.0405(18) 0.0379(18) 0.0049(15) 0.0064(14) 0.0016(15)

loop_
_atom_type_symbol
_atom_type_description
_atom_type_scat_dispersion_real
_atom_type_scat_dispersion_imag
_atom_type_scat_source
C C 0.0033 0.0016 'International Tables Vol C Tables 4.2.6.8 and 6.1.1.4'
H H 0.0000 0.0000 'International Tables Vol C Tables 4.2.6.8 and 6.1.1.4'
Cl Cl 0.1484 0.1585 'International Tables Vol C Tables 4.2.6.8 and 6.1.1.4'
F F 0.0171 0.0103 'International Tables Vol C Tables 4.2.6.8 and 6.1.1.4'
N N 0.0061 0.0033 'International Tables Vol C Tables 4.2.6.8 and 6.1.1.4'
Sn Sn -0.6537 1.4246 'International Tables Vol C Tables 4.2.6.8 and 6.1.1.4'

loop_
_geom_angle_atom_site_label_1
_geom_angle_atom_site_label_2
_geom_angle_atom_site_label_3
_geom_angle_site_symmetry_3
_geom_angle
_geom_angle_publ_flag
C3 Sn1 N11 3 88.61(11) ?
C3 Sn1 N11 . 91.39(11) yes
C3 Sn1 Cl2 . 90.32(9) yes
N11 Sn1 Cl2 . 90.07(7) yes
C4 C3 Sn1 . 115.6(2) yes
C4 C3 H3A . 108.4 ?
Sn1 C3 H3A . 108.4 ?
C4 C3 H3B . 108.4 ?
Sn1 C3 H3B . 108.4 ?
H3A C3 H3B . 107.4 ?
C5 C4 C3 . 114.4(3) yes
C5 C4 H4A . 108.7 ?
C3 C4 H4A . 108.7 ?
C5 C4 H4B . 108.7 ?
C3 C4 H4B . 108.7 ?
H4A C4 H4B . 107.6 ?
F6 C5 F7 . 106.4(3) ?
F6 C5 F8 . 104.6(3) ?
F7 C5 F8 . 105.3(3) ?
F6 C5 C4 . 113.5(3) ?
F7 C5 C4 . 112.7(3) ?
F8 C5 C4 . 113.6(3) ?
C12 N11 C16 . 117.7(3) yes
C12 N11 Sn1 . 121.1(2) yes
C16 N11 Sn1 . 121.2(2) yes
N11 C12 C13 . 123.1(3) yes
N11 C12 H12 . 118.5 ?
C13 C12 H12 . 118.5 ?
C14 C13 C12 . 118.2(4) yes
C14 C13 H13 . 120.9 ?
C12 C13 H13 . 120.9 ?
C15 C14 C13 . 119.3(3) yes
C15 C14 H14 . 120.4 ?
C13 C14 H14 . 120.4 ?
C14 C15 C16 . 119.4(3) yes
C14 C15 H15 . 120.3 ?
C16 C15 H15 . 120.3 ?
N11 C16 C15 . 122.3(3) yes
N11 C16 H16 . 118.8 ?
C15 C16 H16 . 118.8 ?

loop_
_geom_bond_atom_site_label_1
_geom_bond_atom_site_label_2
_geom_bond_site_symmetry_2
_geom_bond_distance
_geom_bond_publ_flag
Sn1 C3 . 2.160(3) yes
Sn1 N11 . 2.365(3) yes
Sn1 Cl2 . 2.5357(7) yes
C3 C4 . 1.502(4) yes
C3 H3A . 0.9700 ?
C3 H3B . 0.9700 ?
C4 C5 . 1.479(5) yes
C4 H4A . 0.9700 ?
C4 H4B . 0.9700 ?
C5 F6 . 1.322(4) yes
C5 F7 . 1.328(4) yes
C5 F8 . 1.336(4) yes
N11 C12 . 1.331(5) yes
N11 C16 . 1.340(4) yes
C12 C13 . 1.379(5) yes
C12 H12 . 0.9300 ?
C13 C14 . 1.377(6) yes
C13 H13 . 0.9300 ?
C14 C15 . 1.359(5) yes
C14 H14 . 0.9300 ?
C15 C16 . 1.375(5) yes
C15 H15 . 0.9300 ?
C16 H16 . 0.9300 ?
